data_4342909
loop_
_publ_author_name
'Han, Tian'
'Ding, You-Song'
'Leng, Ji-Dong'
'Zheng, Zhiping'
'Zheng, Yan-Zhen'

_publ_section_title
;
 Polymeric Perturbation to the Magnetic Relaxations of the C2v-Symmetric
 [Er(Cp)2(OBu)2](-) Anion.
;
_journal_issue 10
_journal_name_full 'Inorganic chemistry'
_journal_page_first 4588
_journal_page_last 4590
_journal_paper_doi 10.1021/acs.inorgchem.5b00213
_journal_volume 54
_journal_year 2015
_chemical_formula_sum 'C47 H81 Er K2 O14'
_chemical_formula_weight 1115.58
_chemical_name_systematic
; 
 ? 
;
_space_group_IT_number 62
_symmetry_cell_setting orthorhombic
_symmetry_space_group_name_Hall '-P 2ac 2n'
_symmetry_space_group_name_H-M 'P n m a'
_atom_sites_solution_hydrogens geom
_atom_sites_solution_primary direct
_atom_sites_solution_secondary difmap
_audit_creation_method SHELXL-97
_cell_angle_alpha 90.00
_cell_angle_beta 90.00
_cell_angle_gamma 90.00
_cell_formula_units_Z 4
_cell_length_a 9.2076(13)
_cell_length_b 14.717(2)
_cell_length_c 43.004(6)
_cell_measurement_temperature 130(2)
_cell_volume 5827.4(14)
_computing_structure_refinement 'SHELXL-97 (Sheldrick, 1997)'
_computing_structure_solution 'SHELXS-97 (Sheldrick, 1990)'
_diffrn_ambient_temperature 130(2)
_diffrn_measured_fraction_theta_full 0.996
_diffrn_measured_fraction_theta_max 0.996
_diffrn_radiation_monochromator graphite
_diffrn_radiation_source 'fine-focus sealed tube'
_diffrn_radiation_type MoK\a
_diffrn_radiation_wavelength 0.71073
_diffrn_reflns_av_R_equivalents 0.0277
_diffrn_reflns_av_sigmaI/netI 0.0190
_diffrn_reflns_limit_h_max 10
_diffrn_reflns_limit_h_min -10
_diffrn_reflns_limit_k_max 17
_diffrn_reflns_limit_k_min -10
_diffrn_reflns_limit_l_max 48
_diffrn_reflns_limit_l_min -51
_diffrn_reflns_number 34330
_diffrn_reflns_theta_full 25.01
_diffrn_reflns_theta_max 25.01
_diffrn_reflns_theta_min 2.26
_exptl_absorpt_coefficient_mu 1.637
_exptl_absorpt_correction_T_max 0.721
_exptl_absorpt_correction_T_min 0.682
_exptl_absorpt_correction_type multi-scan
_exptl_absorpt_process_details
;
G. M. Sheldrick, (1996). SADABS. Program for Empirical Absorption Correction. University of Gottingen, Germany.
;
_exptl_crystal_colour pink
_exptl_crystal_density_diffrn 1.272
_exptl_crystal_density_method 'not measured'
_exptl_crystal_description strip
_exptl_crystal_F_000 2324
_exptl_crystal_size_max 0.8
_exptl_crystal_size_mid 0.2
_exptl_crystal_size_min 0.2
_refine_diff_density_max 2.083
_refine_diff_density_min -1.821
_refine_diff_density_rms 0.122
_refine_ls_extinction_method none
_refine_ls_goodness_of_fit_ref 1.039
_refine_ls_hydrogen_treatment mixed
_refine_ls_matrix_type full
_refine_ls_number_parameters 326
_refine_ls_number_reflns 5322
_refine_ls_number_restraints 30
_refine_ls_restrained_S_all 1.037
_refine_ls_R_factor_all 0.0582
_refine_ls_R_factor_gt 0.0543
_refine_ls_shift/su_max 0.000
_refine_ls_shift/su_mean 0.000
_refine_ls_structure_factor_coef Fsqd
_refine_ls_weighting_details 'calc w=1/[\s^2^(Fo^2^)+(0.0331P)^2^+65.8000P] where P=(Fo^2^+2Fc^2^)/3'
_refine_ls_weighting_scheme calc
_refine_ls_wR_factor_gt 0.1210
_refine_ls_wR_factor_ref 0.1232
_reflns_number_gt 5054
_reflns_number_total 5322
_reflns_threshold_expression >2sigma(I)
_cod_data_source_file ic5b00213_si_002.cif
_cod_data_source_block 1
_cod_depositor_comments 'Adding full bibliography for 4342909--4342910.cif.'
_cod_original_sg_symbol_H-M Pnma
_cod_database_code 4342909

loop_
_symmetry_equiv_pos_as_xyz
'x, y, z'
'-x+1/2, -y, z+1/2'
'x+1/2, -y+1/2, -z+1/2'
'-x, y+1/2, -z'
'-x, -y, -z'
'x-1/2, y, -z-1/2'
'-x-1/2, y-1/2, z-1/2'
'x, -y-1/2, z'

loop_
_atom_site_label
_atom_site_type_symbol
_atom_site_fract_x
_atom_site_fract_y
_atom_site_fract_z
_atom_site_U_iso_or_equiv
_atom_site_adp_type
_atom_site_occupancy
_atom_site_symmetry_multiplicity
_atom_site_calc_flag
_atom_site_refinement_flags
_atom_site_disorder_assembly
_atom_site_disorder_group
Er1 Er 0.51116(4) 0.2500 0.122410(8) 0.01941(12) Uani 1 2 d S . .
K1 K 0.02983(18) 0.7500 0.18624(4) 0.0215(4) Uani 1 2 d S . .
K2 K 0.20814(18) 0.7500 0.06059(4) 0.0209(4) Uani 1 2 d S . .
C1 C 0.6324(9) 0.2500 0.04625(18) 0.0254(18) Uani 1 2 d S . .
C2 C 0.7228(8) 0.1656(5) 0.04053(17) 0.0450(18) Uani 1 1 d . . .
H2A H 0.7586 0.1662 0.0196 0.068 Uiso 1 1 calc R . .
H2B H 0.6640 0.1126 0.0437 0.068 Uiso 1 1 calc R . .
H2C H 0.8033 0.1646 0.0547 0.068 Uiso 1 1 calc R . .
C3 C 0.5000(12) 0.2500 0.0245(2) 0.052(3) Uani 1 2 d S . .
H3A H 0.4326 0.2040 0.0310 0.079 Uiso 0.50 1 calc PR A -1
H3B H 0.5310 0.2376 0.0036 0.079 Uiso 0.50 1 calc PR A -1
H3C H 0.4536 0.3084 0.0252 0.079 Uiso 0.50 1 calc PR A -1
C4 C 0.1446(11) 0.2500 0.1102(3) 0.052(3) Uani 1 2 d S . .
C5 C 0.1414(15) 0.2500 0.0722(3) 0.070(4) Uani 1 2 d S . .
H5A H 0.0437 0.2595 0.0651 0.105 Uiso 0.50 1 calc PR B -1
H5B H 0.1762 0.1926 0.0646 0.105 Uiso 0.50 1 calc PR B -1
H5C H 0.2025 0.2979 0.0645 0.105 Uiso 0.50 1 calc PR B -1
C6 C 0.0755(13) 0.3380(10) 0.1183(3) 0.121(5) Uani 1 1 d . . .
H6A H 0.1321 0.3869 0.1098 0.181 Uiso 1 1 calc R . .
H6B H 0.0705 0.3440 0.1405 0.181 Uiso 1 1 calc R . .
H6C H -0.0208 0.3400 0.1097 0.181 Uiso 1 1 calc R . .
C7 C 0.6504(7) 0.4140(4) 0.12536(15) 0.0346(15) Uani 1 1 d . . .
H7 H 0.7101 0.4281 0.1086 0.041 Uiso 1 1 calc R . .
C8 C 0.5053(8) 0.4373(4) 0.12828(16) 0.0391(16) Uani 1 1 d . . .
H8 H 0.4505 0.4691 0.1137 0.047 Uiso 1 1 calc R . .
C9 C 0.4558(8) 0.4049(5) 0.15680(17) 0.0427(18) Uani 1 1 d . . .
H9 H 0.3623 0.4112 0.1647 0.051 Uiso 1 1 calc R . .
C10 C 0.5702(10) 0.3615(5) 0.17134(15) 0.046(2) Uani 1 1 d . . .
H10 H 0.5670 0.3342 0.1908 0.056 Uiso 1 1 calc R . .
C11 C 0.6922(8) 0.3655(4) 0.15186(17) 0.0396(17) Uani 1 1 d . . .
H11 H 0.7833 0.3407 0.1558 0.048 Uiso 1 1 calc R . .
C12 C 0.3556(6) 0.6703(4) 0.23064(13) 0.0283(13) Uani 1 1 d . . .
H12A H 0.3184 0.6687 0.2517 0.034 Uiso 1 1 calc R C .
H12B H 0.4608 0.6692 0.2315 0.034 Uiso 1 1 calc R . .
C13 C 0.3009(6) 0.5894(5) 0.21274(15) 0.0322(14) Uani 1 1 d . C .
H13A H 0.3287 0.5947 0.1911 0.039 Uiso 1 1 calc R . .
H13B H 0.3435 0.5342 0.2210 0.039 Uiso 1 1 calc R . .
C14 C 0.0897(7) 0.5117(5) 0.19753(17) 0.0383(16) Uani 1 1 d . . .
H14A H 0.1318 0.4548 0.2045 0.046 Uiso 1 1 calc R C .
H14B H 0.1132 0.5197 0.1757 0.046 Uiso 1 1 calc R . .
C15 C -0.0718(7) 0.5093(4) 0.20165(17) 0.0373(16) Uani 1 1 d . C .
H15A H -0.1117 0.4565 0.1912 0.045 Uiso 1 1 calc R . .
H15B H -0.0956 0.5052 0.2236 0.045 Uiso 1 1 calc R . .
C16 C -0.2883(6) 0.5876(4) 0.18783(16) 0.0335(15) Uani 1 1 d . . .
H16A H -0.3276 0.5876 0.2088 0.040 Uiso 1 1 calc R C .
H16B H -0.3212 0.5330 0.1773 0.040 Uiso 1 1 calc R . .
C17 C -0.3381(7) 0.6698(5) 0.17065(14) 0.0327(15) Uani 1 1 d . . .
H17A H -0.2955 0.6704 0.1500 0.039 Uiso 1 1 calc R . .
H17B H -0.4429 0.6681 0.1684 0.039 Uiso 1 1 calc R . .
C18 C 0.5749(7) 0.6697(5) 0.07547(15) 0.0406(17) Uani 1 1 d . . .
H18A H 0.5358 0.6678 0.0964 0.049 Uiso 1 1 calc R C .
H18B H 0.6800 0.6690 0.0768 0.049 Uiso 1 1 calc R . .
C19 C 0.5234(7) 0.5890(5) 0.05750(17) 0.0421(17) Uani 1 1 d . C .
H19A H 0.5538 0.5939 0.0360 0.050 Uiso 1 1 calc R . .
H19B H 0.5647 0.5338 0.0662 0.050 Uiso 1 1 calc R . .
C20 C 0.3073(8) 0.5069(4) 0.04560(17) 0.0426(17) Uani 1 1 d . . .
H20A H 0.3461 0.4529 0.0555 0.051 Uiso 1 1 calc R C .
H20B H 0.3316 0.5047 0.0237 0.051 Uiso 1 1 calc R . .
C21 C 0.1460(8) 0.5103(4) 0.04959(16) 0.0378(16) Uani 1 1 d . C .
H21A H 0.1031 0.4539 0.0424 0.045 Uiso 1 1 calc R . .
H21B H 0.1221 0.5177 0.0714 0.045 Uiso 1 1 calc R . .
C22 C -0.0641(7) 0.5893(5) 0.03344(16) 0.0386(16) Uani 1 1 d . . .
H22A H -0.0959 0.5940 0.0549 0.046 Uiso 1 1 calc R C .
H22B H -0.1060 0.5346 0.0246 0.046 Uiso 1 1 calc R . .
C23 C -0.1135(7) 0.6707(5) 0.01551(15) 0.0339(15) Uani 1 1 d . . .
H23A H -0.0704 0.6701 -0.0051 0.041 Uiso 1 1 calc R . .
H23B H -0.2183 0.6693 0.0132 0.041 Uiso 1 1 calc R . .
C26 C -0.0017(8) 0.7275(5) 0.11580(17) 0.025(3) Uani 0.50 1 d PGU C -1
H26 H -0.0943 0.7085 0.1101 0.030 Uiso 0.50 1 calc PR C -1
C27 C 0.1173(9) 0.6700(4) 0.1232(2) 0.029(3) Uani 0.50 1 d PGU C -1
H27 H 0.1161 0.6068 0.1233 0.035 Uiso 0.50 1 calc PR C -1
C28 C 0.2382(8) 0.7260(5) 0.13056(18) 0.029(3) Uani 0.50 1 d PGU C -1
H28 H 0.3301 0.7059 0.1363 0.035 Uiso 0.50 1 calc PR C -1
C24 C 0.1940(9) 0.8180(4) 0.1276(2) 0.030(3) Uani 0.50 1 d PGU C -1
H24 H 0.2519 0.8688 0.1311 0.036 Uiso 0.50 1 calc PR C -1
C25 C 0.0458(9) 0.8190(4) 0.1185(2) 0.030(3) Uani 0.50 1 d PGU C -1
H25 H -0.0104 0.8704 0.1149 0.036 Uiso 0.50 1 calc PR C -1
O1 O 0.5823(7) 0.2500 0.07678(13) 0.0314(14) Uani 1 2 d S . .
O2 O 0.2878(6) 0.2500 0.11703(15) 0.0315(14) Uani 1 2 d S . .
O3 O 0.3078(6) 0.7500 0.21542(12) 0.0244(12) Uani 1 2 d S . .
O4 O 0.1482(4) 0.5853(3) 0.21525(9) 0.0275(9) Uani 1 1 d . C .
O5 O -0.1322(4) 0.5898(3) 0.18885(10) 0.0301(10) Uani 1 1 d . C .
O6 O -0.2969(6) 0.7500 0.18697(14) 0.0300(14) Uani 1 2 d S . .
O7 O 0.5284(6) 0.7500 0.06032(13) 0.0329(14) Uani 1 2 d S . .
O8 O 0.3682(5) 0.5858(3) 0.05933(10) 0.0340(10) Uani 1 1 d . C .
O9 O 0.0897(5) 0.5844(3) 0.03220(9) 0.0308(10) Uani 1 1 d . C .
O10 O -0.0718(6) 0.7500 0.03144(13) 0.0269(13) Uani 1 2 d S . .

loop_
_atom_site_aniso_label
_atom_site_aniso_U_11
_atom_site_aniso_U_22
_atom_site_aniso_U_33
_atom_site_aniso_U_23
_atom_site_aniso_U_13
_atom_site_aniso_U_12
Er1 0.01985(19) 0.01977(19) 0.01861(19) 0.000 -0.00047(15) 0.000
K1 0.0178(8) 0.0292(9) 0.0174(8) 0.000 -0.0002(6) 0.000
K2 0.0218(8) 0.0250(9) 0.0159(8) 0.000 -0.0003(7) 0.000
C1 0.034(5) 0.029(5) 0.013(4) 0.000 0.004(3) 0.000
C2 0.053(4) 0.039(4) 0.043(4) -0.005(3) 0.014(3) 0.005(4)
C3 0.054(7) 0.074(8) 0.029(5) 0.000 -0.015(5) 0.000
C4 0.026(5) 0.058(7) 0.071(8) 0.000 -0.002(5) 0.000
C5 0.061(8) 0.087(10) 0.062(8) 0.000 -0.004(7) 0.000
C6 0.088(8) 0.168(14) 0.105(9) -0.008(9) 0.004(7) 0.089(9)
C7 0.042(4) 0.027(3) 0.035(4) -0.006(3) 0.012(3) -0.014(3)
C8 0.046(4) 0.023(3) 0.048(4) -0.001(3) -0.013(3) 0.003(3)
C9 0.044(4) 0.029(3) 0.056(5) -0.022(3) 0.015(3) -0.006(3)
C10 0.091(6) 0.025(3) 0.023(3) -0.005(3) 0.000(4) -0.017(4)
C11 0.039(4) 0.024(3) 0.056(4) -0.016(3) -0.019(3) 0.003(3)
C12 0.023(3) 0.040(4) 0.022(3) 0.002(3) -0.003(2) 0.004(3)
C13 0.026(3) 0.035(3) 0.035(4) -0.002(3) -0.003(3) 0.009(3)
C14 0.037(4) 0.031(4) 0.046(4) -0.012(3) -0.003(3) 0.003(3)
C15 0.041(4) 0.027(3) 0.044(4) -0.012(3) -0.001(3) -0.006(3)
C16 0.024(3) 0.035(3) 0.041(4) -0.013(3) 0.001(3) -0.010(3)
C17 0.023(3) 0.048(4) 0.027(3) -0.011(3) -0.004(2) -0.007(3)
C18 0.026(3) 0.064(5) 0.032(4) 0.006(3) -0.002(3) 0.013(3)
C19 0.031(3) 0.051(4) 0.044(4) 0.010(3) 0.005(3) 0.022(3)
C20 0.061(5) 0.024(3) 0.043(4) -0.003(3) -0.001(3) 0.014(3)
C21 0.058(4) 0.021(3) 0.035(4) -0.002(3) 0.001(3) -0.004(3)
C22 0.033(3) 0.046(4) 0.037(4) -0.005(3) 0.000(3) -0.017(3)
C23 0.027(3) 0.044(4) 0.030(3) -0.003(3) -0.007(3) -0.007(3)
C26 0.020(4) 0.045(8) 0.009(4) -0.010(4) 0.006(4) 0.002(4)
C27 0.031(6) 0.044(6) 0.012(5) -0.006(5) 0.006(5) 0.006(5)
C28 0.027(5) 0.052(8) 0.009(4) -0.005(4) 0.001(4) 0.003(4)
C24 0.030(6) 0.049(7) 0.010(5) -0.005(5) 0.003(5) -0.002(5)
C25 0.024(6) 0.049(7) 0.016(5) -0.002(5) 0.004(5) 0.006(5)
O1 0.048(4) 0.031(3) 0.016(3) 0.000 0.008(3) 0.000
O2 0.020(3) 0.034(3) 0.040(4) 0.000 -0.007(3) 0.000
O3 0.025(3) 0.030(3) 0.018(3) 0.000 -0.006(2) 0.000
O4 0.026(2) 0.026(2) 0.030(2) -0.0072(18) 0.0013(18) 0.0007(18)
O5 0.024(2) 0.027(2) 0.040(2) -0.006(2) 0.0024(18) -0.0042(18)
O6 0.023(3) 0.039(4) 0.028(3) 0.000 -0.004(3) 0.000
O7 0.024(3) 0.051(4) 0.023(3) 0.000 -0.005(2) 0.000
O8 0.034(2) 0.030(2) 0.038(2) -0.001(2) 0.004(2) 0.010(2)
O9 0.035(2) 0.028(2) 0.029(2) 0.0014(19) 0.0042(19) -0.003(2)
O10 0.029(3) 0.030(3) 0.022(3) 0.000 -0.008(2) 0.000

loop_
_atom_type_symbol
_atom_type_description
_atom_type_scat_dispersion_real
_atom_type_scat_dispersion_imag
_atom_type_scat_source
C C 0.0033 0.0016 'International Tables Vol C Tables 4.2.6.8 and 6.1.1.4'
H H 0.0000 0.0000 'International Tables Vol C Tables 4.2.6.8 and 6.1.1.4'
Er Er -0.2586 4.9576 'International Tables Vol C Tables 4.2.6.8 and 6.1.1.4'
K K 0.2009 0.2494 'International Tables Vol C Tables 4.2.6.8 and 6.1.1.4'
O O 0.0106 0.0060 'International Tables Vol C Tables 4.2.6.8 and 6.1.1.4'

loop_
_geom_angle_atom_site_label_1
_geom_angle_atom_site_label_2
_geom_angle_atom_site_label_3
_geom_angle
_geom_angle_site_symmetry_1
_geom_angle_site_symmetry_3
O1 Er1 O2 102.0(3) . .
O1 Er1 C11 104.5(2) . .
O2 Er1 C11 131.82(18) . .
O1 Er1 C11 104.5(2) . 8_565
O2 Er1 C11 131.82(18) . 8_565
C11 Er1 C11 78.1(3) . 8_565
O1 Er1 C10 132.04(19) . .
O2 Er1 C10 106.5(2) . .
C11 Er1 C10 30.0(2) . .
C11 Er1 C10 83.9(2) 8_565 .
O1 Er1 C10 132.04(19) . 8_565
O2 Er1 C10 106.5(2) . 8_565
C11 Er1 C10 83.9(2) . 8_565
C11 Er1 C10 30.0(2) 8_565 8_565
C10 Er1 C10 74.1(3) . 8_565
O1 Er1 C7 84.00(16) . .
O2 Er1 C7 118.10(15) . .
C11 Er1 C7 29.8(2) . .
C11 Er1 C7 104.1(2) 8_565 .
C10 Er1 C7 48.6(2) . .
C10 Er1 C7 113.7(2) 8_565 .
O1 Er1 C7 84.00(16) . 8_565
O2 Er1 C7 118.10(15) . 8_565
C11 Er1 C7 104.1(2) . 8_565
C11 Er1 C7 29.8(2) 8_565 8_565
C10 Er1 C7 113.7(2) . 8_565
C10 Er1 C7 48.6(2) 8_565 8_565
C7 Er1 C7 123.8(3) . 8_565
O1 Er1 C9 124.46(16) . .
O2 Er1 C9 82.91(18) . .
C11 Er1 C9 48.9(2) . .
C11 Er1 C9 112.5(2) 8_565 .
C10 Er1 C9 29.1(2) . .
C10 Er1 C9 96.9(2) 8_565 .
C7 Er1 C9 48.3(2) . .
C7 Er1 C9 142.1(2) 8_565 .
O1 Er1 C9 124.46(16) . 8_565
O2 Er1 C9 82.91(18) . 8_565
C11 Er1 C9 112.5(2) . 8_565
C11 Er1 C9 48.9(2) 8_565 8_565
C10 Er1 C9 96.9(2) . 8_565
C10 Er1 C9 29.1(2) 8_565 8_565
C7 Er1 C9 142.1(2) . 8_565
C7 Er1 C9 48.3(2) 8_565 8_565
C9 Er1 C9 111.1(3) . 8_565
O1 Er1 C8 95.32(15) . .
O2 Er1 C8 89.47(15) . .
C11 Er1 C8 48.8(2) . .
C11 Er1 C8 126.6(2) 8_565 .
C10 Er1 C8 48.2(2) . .
C10 Er1 C8 122.2(2) 8_565 .
C7 Er1 C8 29.2(2) . .
C7 Er1 C8 152.0(2) 8_565 .
C9 Er1 C8 29.2(2) . .
C9 Er1 C8 140.2(2) 8_565 .
O1 Er1 C8 95.32(15) . 8_565
O2 Er1 C8 89.47(15) . 8_565
C11 Er1 C8 126.6(2) . 8_565
C11 Er1 C8 48.8(2) 8_565 8_565
C10 Er1 C8 122.2(2) . 8_565
C10 Er1 C8 48.2(2) 8_565 8_565
C7 Er1 C8 152.0(2) . 8_565
C7 Er1 C8 29.2(2) 8_565 8_565
C9 Er1 C8 140.2(2) . 8_565
C9 Er1 C8 29.2(2) 8_565 8_565
C8 Er1 C8 169.3(3) . 8_565
O5 K1 O5 115.20(18) . 8_575
O5 K1 O3 117.52(10) . .
O5 K1 O3 117.52(10) 8_575 .
O5 K1 O4 151.44(13) . 8_575
O5 K1 O4 58.95(12) 8_575 8_575
O3 K1 O4 58.64(9) . 8_575
O5 K1 O4 58.95(12) . .
O5 K1 O4 151.44(13) 8_575 .
O3 K1 O4 58.64(9) . .
O4 K1 O4 111.30(16) 8_575 .
O5 K1 O6 57.68(9) . .
O5 K1 O6 57.68(9) 8_575 .
O3 K1 O6 153.29(17) . .
O4 K1 O6 111.52(10) 8_575 .
O4 K1 O6 111.52(10) . .
O5 K1 C26 84.13(16) . .
O5 K1 C26 94.62(17) 8_575 .
O3 K1 C26 121.37(18) . .
O4 K1 C26 123.03(16) 8_575 .
O4 K1 C26 111.49(16) . .
O6 K1 C26 85.16(18) . .
O5 K1 C26 94.62(17) . 8_575
O5 K1 C26 84.13(16) 8_575 8_575
O3 K1 C26 121.37(18) . 8_575
O4 K1 C26 111.49(16) 8_575 8_575
O4 K1 C26 123.03(16) . 8_575
O6 K1 C26 85.16(18) . 8_575
C26 K1 C26 12.4(3) . 8_575
O5 K1 C27 81.46(16) . .
O5 K1 C27 120.05(17) 8_575 .
O3 K1 C27 98.82(19) . .
O4 K1 C27 126.58(17) 8_575 .
O4 K1 C27 87.76(15) . .
O6 K1 C27 105.79(19) . .
C26 K1 C27 26.82(6) . .
C26 K1 C27 36.0(2) 8_575 .
O5 K1 C27 120.05(17) . 8_575
O5 K1 C27 81.46(16) 8_575 8_575
O3 K1 C27 98.82(19) . 8_575
O4 K1 C27 87.76(15) 8_575 8_575
O4 K1 C27 126.58(16) . 8_575
O6 K1 C27 105.79(19) . 8_575
C26 K1 C27 35.99(18) . 8_575
C26 K1 C27 26.82(13) 8_575 8_575
C27 K1 C27 45.2(2) . 8_575
O5 K1 C25 77.63(16) . 8_575
O5 K1 C25 109.92(16) 8_575 8_575
O3 K1 C25 111.87(19) . 8_575
O4 K1 C25 130.89(16) 8_575 8_575
O4 K1 C25 96.42(14) . 8_575
O6 K1 C25 93.29(19) . 8_575
C26 K1 C25 15.31(19) . 8_575
C26 K1 C25 26.70(9) 8_575 8_575
C27 K1 C25 13.21(7) . 8_575
C27 K1 C25 43.88(10) 8_575 8_575
O5 K1 C25 109.92(17) . .
O5 K1 C25 77.63(15) 8_575 .
O3 K1 C25 111.87(19) . .
O4 K1 C25 96.42(16) 8_575 .
O4 K1 C25 130.89(15) . .
O6 K1 C25 93.29(19) . .
C26 K1 C25 26.70(6) . .
C26 K1 C25 15.3(2) 8_575 .
C27 K1 C25 43.88(6) . .
C27 K1 C25 13.21(7) 8_575 .
C25 K1 C25 38.4(2) 8_575 .
O8 K2 O8 117.21(19) 8_575 .
O8 K2 O10 117.38(10) 8_575 .
O8 K2 O10 117.38(10) . .
O8 K2 O9 153.39(14) 8_575 .
O8 K2 O9 58.44(13) . .
O10 K2 O9 58.95(9) . .
O8 K2 O9 58.44(13) 8_575 8_575
O8 K2 O9 153.39(14) . 8_575
O10 K2 O9 58.95(9) . 8_575
O9 K2 O9 112.24(18) . 8_575
O8 K2 O7 58.63(10) 8_575 .
O8 K2 O7 58.63(10) . .
O10 K2 O7 153.85(17) . .
O9 K2 O7 111.70(10) . .
O9 K2 O7 111.70(10) 8_575 .
O8 K2 C28 82.67(17) 8_575 8_575
O8 K2 C28 94.06(16) . 8_575
O10 K2 C28 120.95(19) . 8_575
O9 K2 C28 122.78(16) . 8_575
O9 K2 C28 110.39(16) 8_575 8_575
O7 K2 C28 85.00(18) . 8_575
O8 K2 C28 94.06(17) 8_575 .
O8 K2 C28 82.67(16) . .
O10 K2 C28 120.95(19) . .
O9 K2 C28 110.39(16) . .
O9 K2 C28 122.78(16) 8_575 .
O7 K2 C28 85.00(18) . .
C28 K2 C28 13.3(3) 8_575 .
O8 K2 C24 76.14(16) 8_575 .
O8 K2 C24 108.66(17) . .
O10 K2 C24 111.98(19) . .
O9 K2 C24 130.44(16) . .
O9 K2 C24 96.00(16) 8_575 .
O7 K2 C24 92.65(19) . .
C28 K2 C24 14.6(2) 8_575 .
C28 K2 C24 26.93(6) . .
O8 K2 C24 108.66(16) 8_575 8_575
O8 K2 C24 76.14(17) . 8_575
O10 K2 C24 111.98(19) . 8_575
O9 K2 C24 96.00(15) . 8_575
O9 K2 C24 130.44(17) 8_575 8_575
O7 K2 C24 92.65(19) . 8_575
C28 K2 C24 26.93(9) 8_575 8_575
C28 K2 C24 14.6(2) . 8_575
C24 K2 C24 38.3(2) . 8_575
O8 K2 C27 80.25(16) 8_575 8_575
O8 K2 C27 119.20(17) . 8_575
O10 K2 C27 98.01(19) . 8_575
O9 K2 C27 125.77(16) . 8_575
O9 K2 C27 86.86(15) 8_575 8_575
O7 K2 C27 106.09(19) . 8_575
C28 K2 C27 26.92(11) 8_575 8_575
C28 K2 C27 36.67(18) . 8_575
C24 K2 C27 14.14(6) . 8_575
C24 K2 C27 44.16(11) 8_575 8_575
O8 K2 C27 119.20(17) 8_575 .
O8 K2 C27 80.25(16) . .
O10 K2 C27 98.01(19) . .
O9 K2 C27 86.86(16) . .
O9 K2 C27 125.77(16) 8_575 .
O7 K2 C27 106.09(19) . .
C28 K2 C27 36.7(2) 8_575 .
C28 K2 C27 26.92(7) . .
C24 K2 C27 44.16(7) . .
C24 K2 C27 14.14(7) 8_575 .
C27 K2 C27 45.3(2) 8_575 .
O1 C1 C2 109.6(5) . 8_565
O1 C1 C2 109.6(5) . .
C2 C1 C2 110.1(8) 8_565 .
O1 C1 C3 108.1(7) . .
C2 C1 C3 109.7(5) 8_565 .
C2 C1 C3 109.7(5) . .
C1 C2 H2A 109.5 . .
C1 C2 H2B 109.5 . .
H2A C2 H2B 109.5 . .
C1 C2 H2C 109.5 . .
H2A C2 H2C 109.5 . .
H2B C2 H2C 109.5 . .
C1 C3 H3A 109.5 . .
C1 C3 H3B 109.5 . .
C1 C3 H3C 109.5 . .
O2 C4 C6 111.6(7) . 8_565
O2 C4 C6 111.6(7) . .
C6 C4 C6 121.6(14) 8_565 .
O2 C4 C5 103.5(9) . .
C6 C4 C5 103.1(8) 8_565 .
C6 C4 C5 103.1(8) . .
C4 C5 H5A 109.5 . .
C4 C5 H5B 109.5 . .
C4 C5 H5C 109.5 . .
C4 C6 H6A 109.5 . .
C4 C6 H6B 109.5 . .
H6A C6 H6B 109.5 . .
C4 C6 H6C 109.5 . .
H6A C6 H6C 109.5 . .
H6B C6 H6C 109.5 . .
C8 C7 C11 108.6(6) . .
C8 C7 Er1 76.8(4) . .
C11 C7 Er1 73.5(4) . .
C8 C7 H7 125.7 . .
C11 C7 H7 125.7 . .
Er1 C7 H7 116.0 . .
C7 C8 C9 108.1(6) . .
C7 C8 Er1 74.1(4) . .
C9 C8 Er1 75.2(4) . .
C7 C8 H8 126.0 . .
C9 C8 H8 126.0 . .
Er1 C8 H8 116.8 . .
C10 C9 C8 107.9(6) . .
C10 C9 Er1 73.8(4) . .
C8 C9 Er1 75.6(4) . .
C10 C9 H9 126.0 . .
C8 C9 H9 126.0 . .
Er1 C9 H9 116.6 . .
C9 C10 C11 108.7(6) . .
C9 C10 Er1 77.1(4) . .
C11 C10 Er1 73.9(4) . .
C9 C10 H10 125.6 . .
C11 C10 H10 125.6 . .
Er1 C10 H10 115.4 . .
C7 C11 C10 106.7(6) . .
C7 C11 Er1 76.6(4) . .
C10 C11 Er1 76.1(4) . .
C7 C11 H11 126.6 . .
C10 C11 H11 126.6 . .
Er1 C11 H11 113.3 . .
O3 C12 C13 108.4(5) . .
O3 C12 H12A 110.0 . .
C13 C12 H12A 110.0 . .
O3 C12 H12B 110.0 . .
C13 C12 H12B 110.0 . .
H12A C12 H12B 108.4 . .
O4 C13 C12 109.1(5) . .
O4 C13 H13A 109.9 . .
C12 C13 H13A 109.9 . .
O4 C13 H13B 109.9 . .
C12 C13 H13B 109.9 . .
H13A C13 H13B 108.3 . .
O4 C14 C15 109.2(5) . .
O4 C14 H14A 109.8 . .
C15 C14 H14A 109.8 . .
O4 C14 H14B 109.8 . .
C15 C14 H14B 109.8 . .
H14A C14 H14B 108.3 . .
O5 C15 C14 108.8(6) . .
O5 C15 H15A 109.9 . .
C14 C15 H15A 109.9 . .
O5 C15 H15B 109.9 . .
C14 C15 H15B 109.9 . .
H15A C15 H15B 108.3 . .
O5 C16 C17 107.7(5) . .
O5 C16 H16A 110.2 . .
C17 C16 H16A 110.2 . .
O5 C16 H16B 110.2 . .
C17 C16 H16B 110.2 . .
H16A C16 H16B 108.5 . .
O6 C17 C16 110.3(5) . .
O6 C17 H17A 109.6 . .
C16 C17 H17A 109.6 . .
O6 C17 H17B 109.6 . .
C16 C17 H17B 109.6 . .
H17A C17 H17B 108.1 . .
O7 C18 C19 109.3(5) . .
O7 C18 H18A 109.8 . .
C19 C18 H18A 109.8 . .
O7 C18 H18B 109.8 . .
C19 C18 H18B 109.8 . .
H18A C18 H18B 108.3 . .
O8 C19 C18 108.3(5) . .
O8 C19 H19A 110.0 . .
C18 C19 H19A 110.0 . .
O8 C19 H19B 110.0 . .
C18 C19 H19B 110.0 . .
H19A C19 H19B 108.4 . .
O8 C20 C21 108.6(5) . .
O8 C20 H20A 110.0 . .
C21 C20 H20A 110.0 . .
O8 C20 H20B 110.0 . .
C21 C20 H20B 110.0 . .
H20A C20 H20B 108.4 . .
O9 C21 C20 109.1(6) . .
O9 C21 H21A 109.9 . .
C20 C21 H21A 109.9 . .
O9 C21 H21B 109.9 . .
C20 C21 H21B 109.9 . .
H21A C21 H21B 108.3 . .
O9 C22 C23 109.0(5) . .
O9 C22 H22A 109.9 . .
C23 C22 H22A 109.9 . .
O9 C22 H22B 109.9 . .
C23 C22 H22B 109.9 . .
H22A C22 H22B 108.3 . .
O10 C23 C22 109.3(5) . .
O10 C23 H23A 109.8 . .
C22 C23 H23A 109.8 . .
O10 C23 H23B 109.8 . .
C22 C23 H23B 109.8 . .
H23A C23 H23B 108.3 . .
C27 C26 C25 108.0 . .
C27 C26 K1 76.6(4) . .
C25 C26 K1 77.7(4) . .
C27 C26 K2 75.8(4) . .
C25 C26 K2 76.6(4) . .
K1 C26 K2 133.8(2) . .
C27 C26 H26 126.0 . .
C25 C26 H26 126.0 . .
K1 C26 H26 112.2 . .
K2 C26 H26 114.0 . .
C26 C27 C28 108.0 . .
C26 C27 K2 77.5(3) . .
C28 C27 K2 76.0(3) . .
C26 C27 K1 76.6(3) . .
C28 C27 K1 77.7(3) . .
K2 C27 K1 134.7(2) . .
C26 C27 H27 126.0 . .
C28 C27 H27 126.0 . .
K2 C27 H27 113.0 . .
K1 C27 H27 112.2 . .
C24 C28 C27 108.0 . .
C24 C28 K2 77.0(4) . .
C27 C28 K2 77.1(3) . .
C24 C28 K1 77.4(4) . .
C27 C28 K1 75.6(3) . .
K2 C28 K1 134.2(2) . .
C24 C28 H28 126.0 . .
C27 C28 H28 126.0 . .
K2 C28 H28 112.4 . .
K1 C28 H28 113.4 . .
C25 C24 C28 108.0 . .
C25 C24 K2 77.5(3) . .
C28 C24 K2 76.0(4) . .
C25 C24 K1 76.1(3) . .
C28 C24 K1 76.1(4) . .
K2 C24 K1 132.9(2) . .
C25 C24 H24 126.0 . .
C28 C24 H24 126.0 . .
K2 C24 H24 112.9 . .
K1 C24 H24 114.1 . .
C24 C25 C26 108.0 . .
C24 C25 K2 75.7(3) . .
C26 C25 K2 76.7(4) . .
C24 C25 K1 77.4(3) . .
C26 C25 K1 75.6(4) . .
K2 C25 K1 132.7(2) . .
C24 C25 H25 126.0 . .
C26 C25 H25 126.0 . .
K2 C25 H25 113.9 . .
K1 C25 H25 113.4 . .
C1 O1 Er1 179.1(6) . .
C4 O2 Er1 173.9(7) . .
C12 O3 C12 112.2(6) 8_575 .
C12 O3 K1 118.9(3) 8_575 .
C12 O3 K1 118.9(3) . .
C13 O4 C14 111.5(5) . .
C13 O4 K1 107.6(4) . .
C14 O4 K1 105.0(4) . .
C15 O5 C16 112.6(5) . .
C15 O5 K1 120.7(3) . .
C16 O5 K1 123.5(4) . .
C17 O6 C17 111.9(7) . 8_575
C17 O6 K1 105.2(4) . .
C17 O6 K1 105.2(4) 8_575 .
C18 O7 C18 113.2(7) 8_575 .
C18 O7 K2 107.5(4) 8_575 .
C18 O7 K2 107.5(4) . .
C20 O8 C19 113.5(5) . .
C20 O8 K2 120.0(4) . .
C19 O8 K2 119.5(4) . .
C22 O9 C21 112.5(5) . .
C22 O9 K2 108.2(4) . .
C21 O9 K2 106.5(3) . .
C23 O10 C23 112.1(6) . 8_575
C23 O10 K2 117.3(3) . .
C23 O10 K2 117.3(3) 8_575 .

loop_
_geom_bond_atom_site_label_1
_geom_bond_atom_site_label_2
_geom_bond_distance
_geom_bond_site_symmetry_2
Er1 O1 2.069(6) .
Er1 O2 2.069(6) .
Er1 C11 2.696(6) .
Er1 C11 2.696(6) 8_565
Er1 C10 2.724(6) .
Er1 C10 2.724(6) 8_565
Er1 C7 2.736(6) .
Er1 C7 2.736(6) 8_565
Er1 C9 2.764(6) .
Er1 C9 2.764(6) 8_565
Er1 C8 2.769(6) .
Er1 C8 2.769(6) 8_565
K1 O5 2.793(4) .
K1 O5 2.793(4) 8_575
K1 O3 2.851(6) .
K1 O4 2.936(4) 8_575
K1 O4 2.936(4) .
K1 O6 3.009(6) .
K1 C26 3.061(7) .
K1 C26 3.061(7) 8_575
K1 C27 3.061(9) .
K1 C27 3.061(9) 8_575
K1 C25 3.088(9) 8_575
K1 C25 3.088(9) .
K2 O8 2.831(4) 8_575
K2 O8 2.831(4) .
K2 O10 2.866(6) .
K2 O9 2.936(4) .
K2 O9 2.936(4) 8_575
K2 O7 2.949(6) .
K2 C28 3.042(7) 8_575
K2 C28 3.042(8) .
K2 C24 3.055(9) .
K2 C24 3.055(9) 8_575
K2 C27 3.057(9) 8_575
K2 C27 3.057(9) .
C1 O1 1.392(9) .
C1 C2 1.515(8) 8_565
C1 C2 1.515(8) .
C1 C3 1.538(13) .
C2 H2A 0.9600 .
C2 H2B 0.9600 .
C2 H2C 0.9600 .
C3 H3A 0.9600 .
C3 H3B 0.9600 .
C3 H3C 0.9600 .
C4 O2 1.351(12) .
C4 C6 1.484(13) 8_565
C4 C6 1.484(13) .
C4 C5 1.636(18) .
C5 H5A 0.9600 .
C5 H5B 0.9600 .
C5 H5C 0.9600 .
C6 H6A 0.9600 .
C6 H6B 0.9600 .
C6 H6C 0.9600 .
C7 C8 1.386(9) .
C7 C11 1.398(10) .
C7 H7 0.9300 .
C8 C9 1.393(10) .
C8 H8 0.9300 .
C9 C10 1.382(11) .
C9 H9 0.9300 .
C10 C11 1.402(11) .
C10 H10 0.9300 .
C11 H11 0.9300 .
C12 O3 1.414(7) .
C12 C13 1.504(9) .
C12 H12A 0.9700 .
C12 H12B 0.9700 .
C13 O4 1.412(7) .
C13 H13A 0.9700 .
C13 H13B 0.9700 .
C14 O4 1.430(7) .
C14 C15 1.498(9) .
C14 H14A 0.9700 .
C14 H14B 0.9700 .
C15 O5 1.420(8) .
C15 H15A 0.9700 .
C15 H15B 0.9700 .
C16 O5 1.438(7) .
C16 C17 1.491(9) .
C16 H16A 0.9700 .
C16 H16B 0.9700 .
C17 O6 1.425(7) .
C17 H17A 0.9700 .
C17 H17B 0.9700 .
C18 O7 1.415(7) .
C18 C19 1.495(10) .
C18 H18A 0.9700 .
C18 H18B 0.9700 .
C19 O8 1.432(8) .
C19 H19A 0.9700 .
C19 H19B 0.9700 .
C20 O8 1.418(8) .
C20 C21 1.496(10) .
C20 H20A 0.9700 .
C20 H20B 0.9700 .
C21 O9 1.420(8) .
C21 H21A 0.9700 .
C21 H21B 0.9700 .
C22 O9 1.419(8) .
C22 C23 1.496(10) .
C22 H22A 0.9700 .
C22 H22B 0.9700 .
C23 O10 1.407(7) .
C23 H23A 0.9700 .
C23 H23B 0.9700 .
C26 C27 1.4200 .
C26 C25 1.4200 .
C26 H26 0.9300 .
C27 C28 1.4200 .
C27 H27 0.9300 .
C28 C24 1.4200 .
C28 H28 0.9300 .
C24 C25 1.4200 .
C24 H24 0.9300 .
C25 H25 0.9300 .
O3 C12 1.414(7) 8_575
O6 C17 1.425(7) 8_575
O7 C18 1.415(7) 8_575
O10 C23 1.407(7) 8_575

loop_
_geom_torsion_atom_site_label_1
_geom_torsion_atom_site_label_2
_geom_torsion_atom_site_label_3
_geom_torsion_atom_site_label_4
_geom_torsion
_geom_torsion_site_symmetry_1
_geom_torsion_site_symmetry_4
O1 Er1 C7 C8 112.3(4) . .
O2 Er1 C7 C8 11.8(5) . .
C11 Er1 C7 C8 -114.2(6) . .
C11 Er1 C7 C8 -144.3(4) 8_565 .
C10 Er1 C7 C8 -75.9(5) . .
C10 Er1 C7 C8 -114.1(4) 8_565 .
C7 Er1 C7 C8 -169.0(3) 8_565 .
C9 Er1 C7 C8 -36.6(4) . .
C9 Er1 C7 C8 -105.4(5) 8_565 .
C8 Er1 C7 C8 -157.7(6) 8_565 .
O1 Er1 C7 C11 -133.5(4) . .
O2 Er1 C7 C11 126.1(4) . .
C11 Er1 C7 C11 -30.0(3) 8_565 .
C10 Er1 C7 C11 38.4(4) . .
C10 Er1 C7 C11 0.1(5) 8_565 .
C7 Er1 C7 C11 -54.8(5) 8_565 .
C9 Er1 C7 C11 77.6(5) . .
C9 Er1 C7 C11 8.8(6) 8_565 .
C8 Er1 C7 C11 114.2(6) . .
C8 Er1 C7 C11 -43.4(6) 8_565 .
C11 C7 C8 C9 0.9(7) . .
Er1 C7 C8 C9 68.2(5) . .
C11 C7 C8 Er1 -67.3(4) . .
O1 Er1 C8 C7 -67.5(4) . .
O2 Er1 C8 C7 -169.6(4) . .
C11 Er1 C8 C7 37.0(4) . .
C11 Er1 C8 C7 44.9(5) 8_565 .
C10 Er1 C8 C7 77.4(5) . .
C10 Er1 C8 C7 81.1(5) 8_565 .
C7 Er1 C8 C7 19.7(5) 8_565 .
C9 Er1 C8 C7 114.1(6) . .
C9 Er1 C8 C7 112.2(5) 8_565 .
C8 Er1 C8 C7 106.1(15) 8_565 .
O1 Er1 C8 C9 178.4(5) . .
O2 Er1 C8 C9 76.3(5) . .
C11 Er1 C8 C9 -77.1(5) . .
C11 Er1 C8 C9 -69.2(5) 8_565 .
C10 Er1 C8 C9 -36.7(4) . .
C10 Er1 C8 C9 -33.0(5) 8_565 .
C7 Er1 C8 C9 -114.1(6) . .
C7 Er1 C8 C9 -94.4(6) 8_565 .
C9 Er1 C8 C9 -1.9(4) 8_565 .
C8 Er1 C8 C9 -8.0(18) 8_565 .
C7 C8 C9 C10 -0.1(7) . .
Er1 C8 C9 C10 67.3(5) . .
C7 C8 C9 Er1 -67.4(5) . .
O1 Er1 C9 C10 -115.9(5) . .
O2 Er1 C9 C10 144.3(5) . .
C11 Er1 C9 C10 -37.2(4) . .
C11 Er1 C9 C10 11.8(5) 8_565 .
C10 Er1 C9 C10 38.4(4) 8_565 .
C7 Er1 C9 C10 -77.3(5) . .
C7 Er1 C9 C10 16.6(6) 8_565 .
C9 Er1 C9 C10 64.8(5) 8_565 .
C8 Er1 C9 C10 -113.9(6) . .
C8 Er1 C9 C10 63.8(5) 8_565 .
O1 Er1 C9 C8 -2.0(5) . .
O2 Er1 C9 C8 -101.8(4) . .
C11 Er1 C9 C8 76.7(5) . .
C11 Er1 C9 C8 125.7(4) 8_565 .
C10 Er1 C9 C8 113.9(6) . .
C10 Er1 C9 C8 152.3(4) 8_565 .
C7 Er1 C9 C8 36.6(4) . .
C7 Er1 C9 C8 130.5(5) 8_565 .
C9 Er1 C9 C8 178.7(3) 8_565 .
C8 Er1 C9 C8 177.7(5) 8_565 .
C8 C9 C10 C11 -0.7(8) . .
Er1 C9 C10 C11 67.8(5) . .
C8 C9 C10 Er1 -68.5(5) . .
O1 Er1 C10 C9 87.0(5) . .
O2 Er1 C10 C9 -37.1(5) . .
C11 Er1 C10 C9 114.1(6) . .
C11 Er1 C10 C9 -169.0(4) 8_565 .
C10 Er1 C10 C9 -140.1(4) 8_565 .
C7 Er1 C10 C9 76.0(4) . .
C7 Er1 C10 C9 -169.0(4) 8_565 .
C9 Er1 C10 C9 -121.7(5) 8_565 .
C8 Er1 C10 C9 36.7(4) . .
C8 Er1 C10 C9 -137.3(4) 8_565 .
O1 Er1 C10 C11 -27.1(6) . .
O2 Er1 C10 C11 -151.3(4) . .
C11 Er1 C10 C11 76.8(5) 8_565 .
C10 Er1 C10 C11 105.8(4) 8_565 .
C7 Er1 C10 C11 -38.1(4) . .
C7 Er1 C10 C11 76.9(4) 8_565 .
C9 Er1 C10 C11 -114.1(6) . .
C9 Er1 C10 C11 124.1(4) 8_565 .
C8 Er1 C10 C11 -77.5(4) . .
C8 Er1 C10 C11 108.6(4) 8_565 .
C8 C7 C11 C10 -1.3(7) . .
Er1 C7 C11 C10 -70.8(4) . .
C8 C7 C11 Er1 69.4(5) . .
C9 C10 C11 C7 1.2(7) . .
Er1 C10 C11 C7 71.1(4) . .
C9 C10 C11 Er1 -69.9(5) . .
O1 Er1 C11 C7 48.2(4) . .
O2 Er1 C11 C7 -73.1(5) . .
C11 Er1 C11 C7 150.3(3) 8_565 .
C10 Er1 C11 C7 -111.3(6) . .
C10 Er1 C11 C7 -179.9(4) 8_565 .
C7 Er1 C11 C7 135.5(5) 8_565 .
C9 Er1 C11 C7 -75.2(4) . .
C9 Er1 C11 C7 -174.1(4) 8_565 .
C8 Er1 C11 C7 -36.2(4) . .
C8 Er1 C11 C7 156.3(4) 8_565 .
O1 Er1 C11 C10 159.5(4) . .
O2 Er1 C11 C10 38.2(5) . .
C11 Er1 C11 C10 -98.4(4) 8_565 .
C10 Er1 C11 C10 -68.6(4) 8_565 .
C7 Er1 C11 C10 111.3(6) . .
C7 Er1 C11 C10 -113.1(4) 8_565 .
C9 Er1 C11 C10 36.1(4) . .
C9 Er1 C11 C10 -62.8(5) 8_565 .
C8 Er1 C11 C10 75.2(5) . .
C8 Er1 C11 C10 -92.4(5) 8_565 .
O3 C12 C13 O4 -67.5(6) . .
O4 C14 C15 O5 64.6(7) . .
O5 C16 C17 O6 -63.0(6) . .
O7 C18 C19 O8 -66.8(7) . .
O8 C20 C21 O9 65.7(7) . .
O9 C22 C23 O10 -69.0(7) . .
O5 K1 C26 C27 -82.7(2) . .
O5 K1 C26 C27 162.4(2) 8_575 .
O3 K1 C26 C27 36.1(3) . .
O4 K1 C26 C27 106.8(3) 8_575 .
O4 K1 C26 C27 -29.4(2) . .
O6 K1 C26 C27 -140.6(2) . .
C26 K1 C26 C27 129.9(2) 8_575 .
C27 K1 C26 C27 93.8(2) 8_575 .
C25 K1 C26 C27 -18.8(5) 8_575 .
C25 K1 C26 C27 112.15(11) . .
O5 K1 C26 C25 165.2(2) . .
O5 K1 C26 C25 50.3(2) 8_575 .
O3 K1 C26 C25 -76.0(3) . .
O4 K1 C26 C25 -5.3(3) 8_575 .
O4 K1 C26 C25 -141.5(3) . .
O6 K1 C26 C25 107.2(2) . .
C26 K1 C26 C25 17.8(2) 8_575 .
C27 K1 C26 C25 -112.15(11) . .
C27 K1 C26 C25 -18.3(2) 8_575 .
C25 K1 C26 C25 -130.9(5) 8_575 .
O5 K1 C26 K2 -137.3(3) . .
O5 K1 C26 K2 107.8(3) 8_575 .
O3 K1 C26 K2 -18.5(4) . .
O4 K1 C26 K2 52.2(4) 8_575 .
O4 K1 C26 K2 -84.0(3) . .
O6 K1 C26 K2 164.7(3) . .
C26 K1 C26 K2 75.3(3) 8_575 .
C27 K1 C26 K2 -54.7(3) . .
C27 K1 C26 K2 39.18(16) 8_575 .
C25 K1 C26 K2 -73.4(3) 8_575 .
C25 K1 C26 K2 57.5(3) . .
O8 K2 C26 C27 -104.4(3) 8_575 .
O8 K2 C26 C27 25.9(2) . .
O10 K2 C26 C27 141.2(2) . .
O9 K2 C26 C27 83.2(2) . .
O9 K2 C26 C27 -164.2(2) 8_575 .
O7 K2 C26 C27 -35.2(3) . .
C28 K2 C26 C27 -55.6(4) 8_575 .
C28 K2 C26 C27 -36.98(10) . .
C24 K2 C26 C27 -76.12(13) . .
C24 K2 C26 C27 -16.7(3) 8_575 .
C27 K2 C26 C27 -94.3(3) 8_575 .
O8 K2 C26 C25 8.4(3) 8_575 .
O8 K2 C26 C25 138.8(3) . .
O10 K2 C26 C25 -105.9(2) . .
O9 K2 C26 C25 -164.0(2) . .
O9 K2 C26 C25 -51.4(2) 8_575 .
O7 K2 C26 C25 77.7(3) . .
C28 K2 C26 C25 57.2(4) 8_575 .
C28 K2 C26 C25 75.86(15) . .
C24 K2 C26 C25 36.71(11) . .
C24 K2 C26 C25 96.1(4) 8_575 .
C27 K2 C26 C25 18.5(2) 8_575 .
C27 K2 C26 C25 112.83(11) . .
O8 K2 C26 K1 -49.5(4) 8_575 .
O8 K2 C26 K1 80.9(3) . .
O10 K2 C26 K1 -163.8(3) . .
O9 K2 C26 K1 138.2(3) . .
O9 K2 C26 K1 -109.2(3) 8_575 .
O7 K2 C26 K1 19.8(4) . .
C28 K2 C26 K1 -0.7(2) 8_575 .
C28 K2 C26 K1 18.0(3) . .
C24 K2 C26 K1 -21.2(3) . .
C24 K2 C26 K1 38.21(19) 8_575 .
C27 K2 C26 K1 -39.34(16) 8_575 .
C27 K2 C26 K1 55.0(3) . .
C25 C26 C27 C28 0.0 . .
K1 C26 C27 C28 -72.1(4) . .
K2 C26 C27 C28 70.5(3) . .
C25 C26 C27 K2 -70.5(3) . .
K1 C26 C27 K2 -142.6(2) . .
C25 C26 C27 K1 72.1(4) . .
K2 C26 C27 K1 142.6(2) . .
O8 K2 C27 C26 89.6(3) 8_575 .
O8 K2 C27 C26 -154.5(2) . .
O10 K2 C27 C26 -38.0(2) . .
O9 K2 C27 C26 -96.0(2) . .
O9 K2 C27 C26 19.3(3) 8_575 .
O7 K2 C27 C26 152.3(2) . .
C28 K2 C27 C26 94.9(3) 8_575 .
C28 K2 C27 C26 112.45(15) . .
C24 K2 C27 C26 75.44(15) . .
C24 K2 C27 C26 133.7(9) 8_575 .
C27 K2 C27 C26 55.37(12) 8_575 .
O8 K2 C27 C28 -22.8(3) 8_575 .
O8 K2 C27 C28 93.0(2) . .
O10 K2 C27 C28 -150.4(2) . .
O9 K2 C27 C28 151.5(2) . .
O9 K2 C27 C28 -93.2(3) 8_575 .
O7 K2 C27 C28 39.8(2) . .
C28 K2 C27 C28 -17.6(3) 8_575 .
C24 K2 C27 C28 -37.01(8) . .
C24 K2 C27 C28 21.2(9) 8_575 .
C27 K2 C27 C28 -57.08(11) 8_575 .
O8 K2 C27 K1 33.4(5) 8_575 .
O8 K2 C27 K1 149.2(4) . .
O10 K2 C27 K1 -94.3(4) . .
O9 K2 C27 K1 -152.3(4) . .
O9 K2 C27 K1 -37.0(5) 8_575 .
O7 K2 C27 K1 96.0(4) . .
C28 K2 C27 K1 38.6(4) 8_575 .
C28 K2 C27 K1 56.2(4) . .
C24 K2 C27 K1 19.2(4) . .
C24 K2 C27 K1 77.4(10) 8_575 .
C27 K2 C27 K1 -0.9(4) 8_575 .
O5 K1 C27 C26 93.9(2) . .
O5 K1 C27 C26 -20.3(3) 8_575 .
O3 K1 C27 C26 -149.4(2) . .
O4 K1 C27 C26 -92.1(3) 8_575 .
O4 K1 C27 C26 152.8(2) . .
O6 K1 C27 C26 41.1(2) . .
C26 K1 C27 C26 -16.3(3) 8_575 .
C27 K1 C27 C26 -55.68(12) 8_575 .
C25 K1 C27 C26 21.8(9) 8_575 .
C25 K1 C27 C26 -36.90(8) . .
O5 K1 C27 C28 -153.9(2) . .
O5 K1 C27 C28 91.8(3) 8_575 .
O3 K1 C27 C28 -37.2(2) . .
O4 K1 C27 C28 20.1(3) 8_575 .
O4 K1 C27 C28 -95.0(2) . .
O6 K1 C27 C28 153.2(2) . .
C26 K1 C27 C28 112.16(14) . .
C26 K1 C27 C28 95.8(3) 8_575 .
C27 K1 C27 C28 56.48(11) 8_575 .
C25 K1 C27 C28 134.0(9) 8_575 .
C25 K1 C27 C28 75.26(13) . .
O5 K1 C27 K2 150.5(4) . .
O5 K1 C27 K2 36.3(5) 8_575 .
O3 K1 C27 K2 -92.8(4) . .
O4 K1 C27 K2 -35.5(5) 8_575 .
O4 K1 C27 K2 -150.6(4) . .
O6 K1 C27 K2 97.7(4) . .
C26 K1 C27 K2 56.6(4) . .
C26 K1 C27 K2 40.3(5) 8_575 .
C27 K1 C27 K2 0.9(4) 8_575 .
C25 K1 C27 K2 78.4(10) 8_575 .
C25 K1 C27 K2 19.7(4) . .
C26 C27 C28 C24 0.0 . .
K2 C27 C28 C24 71.6(4) . .
K1 C27 C28 C24 -71.3(4) . .
C26 C27 C28 K2 -71.6(4) . .
K1 C27 C28 K2 -142.8(2) . .
C26 C27 C28 K1 71.3(4) . .
K2 C27 C28 K1 142.8(2) . .
O8 K2 C28 C24 48.0(2) 8_575 .
O8 K2 C28 C24 164.9(3) . .
O10 K2 C28 C24 -77.5(3) . .
O9 K2 C28 C24 -142.7(3) . .
O9 K2 C28 C24 -6.7(3) 8_575 .
O7 K2 C28 C24 105.9(2) . .
C28 K2 C28 C24 16.5 8_575 .
C24 K2 C28 C24 -132.7(5) 8_575 .
C27 K2 C28 C24 -19.7(2) 8_575 .
C27 K2 C28 C24 -112.21(11) . .
O8 K2 C28 C27 160.2(2) 8_575 .
O8 K2 C28 C27 -82.9(2) . .
O10 K2 C28 C27 34.7(3) . .
O9 K2 C28 C27 -30.5(2) . .
O9 K2 C28 C27 105.5(3) 8_575 .
O7 K2 C28 C27 -141.9(2) . .
C28 K2 C28 C27 128.74(11) 8_575 .
C24 K2 C28 C27 112.21(11) . .
C24 K2 C28 C27 -20.5(5) 8_575 .
C27 K2 C28 C27 92.5(2) 8_575 .
O8 K2 C28 K1 105.5(3) 8_575 .
O8 K2 C28 K1 -137.6(4) . .
O10 K2 C28 K1 -20.0(4) . .
O9 K2 C28 K1 -85.2(3) . .
O9 K2 C28 K1 50.8(4) 8_575 .
O7 K2 C28 K1 163.5(3) . .
C28 K2 C28 K1 74.1(3) 8_575 .
C24 K2 C28 K1 57.5(3) . .
C24 K2 C28 K1 -75.2(3) 8_575 .
C27 K2 C28 K1 37.81(16) 8_575 .
C27 K2 C28 K1 -54.7(3) . .
O5 K1 C28 C24 139.4(3) . .
O5 K1 C28 C24 9.6(3) 8_575 .
O3 K1 C28 C24 -105.1(2) . .
O4 K1 C28 C24 -51.1(2) 8_575 .
O4 K1 C28 C24 -162.9(2) . .
O6 K1 C28 C24 78.7(3) . .
C26 K1 C28 C24 75.53(16) . .
C26 K1 C28 C24 58.1(4) 8_575 .
C27 K1 C28 C24 112.61(12) . .
C27 K1 C28 C24 19.3(2) 8_575 .
C25 K1 C28 C24 96.8(4) 8_575 .
C25 K1 C28 C24 36.54(10) . .
O5 K1 C28 C27 26.8(2) . .
O5 K1 C28 C27 -103.0(3) 8_575 .
O3 K1 C28 C27 142.2(2) . .
O4 K1 C28 C27 -163.7(2) 8_575 .
O4 K1 C28 C27 84.5(2) . .
O6 K1 C28 C27 -33.9(3) . .
C26 K1 C28 C27 -37.08(9) . .
C26 K1 C28 C27 -54.5(4) 8_575 .
C27 K1 C28 C27 -93.3(2) 8_575 .
C25 K1 C28 C27 -15.9(3) 8_575 .
C25 K1 C28 C27 -76.07(12) . .
O5 K1 C28 K2 82.0(3) . .
O5 K1 C28 K2 -47.8(4) 8_575 .
O3 K1 C28 K2 -162.6(4) . .
O4 K1 C28 K2 -108.5(3) 8_575 .
O4 K1 C28 K2 139.7(3) . .
O6 K1 C28 K2 21.3(4) . .
C26 K1 C28 K2 18.1(3) . .
C26 K1 C28 K2 0.7(2) 8_575 .
C27 K1 C28 K2 55.2(3) . .
C27 K1 C28 K2 -38.07(17) 8_575 .
C25 K1 C28 K2 39.34(18) 8_575 .
C25 K1 C28 K2 -20.9(3) . .
C27 C28 C24 C25 0.0 . .
K2 C28 C24 C25 71.6(3) . .
K1 C28 C24 C25 -70.1(3) . .
C27 C28 C24 K2 -71.6(3) . .
K1 C28 C24 K2 -141.7(3) . .
C27 C28 C24 K1 70.1(3) . .
K2 C28 C24 K1 141.7(3) . .
O8 K2 C24 C25 117.3(2) 8_575 .
O8 K2 C24 C25 -128.2(2) . .
O10 K2 C24 C25 3.0(2) . .
O9 K2 C24 C25 -64.2(3) . .
O9 K2 C24 C25 61.9(2) 8_575 .
O7 K2 C24 C25 174.1(2) . .
C28 K2 C24 C25 -127.5(5) 8_575 .
C28 K2 C24 C25 -112.41(13) . .
C24 K2 C24 C25 -95.01(13) 8_575 .
C27 K2 C24 C25 11.9(8) 8_575 .
C27 K2 C24 C25 -75.42(12) . .
O8 K2 C24 C28 -130.3(3) 8_575 .
O8 K2 C24 C28 -15.8(3) . .
O10 K2 C24 C28 115.5(2) . .
O9 K2 C24 C28 48.2(3) . .
O9 K2 C24 C28 174.3(2) 8_575 .
O7 K2 C24 C28 -73.5(2) . .
C28 K2 C24 C28 -15.1(5) 8_575 .
C24 K2 C24 C28 17.4 8_575 .
C27 K2 C24 C28 124.4(8) 8_575 .
C27 K2 C24 C28 36.99(10) . .
O8 K2 C24 K1 174.4(4) 8_575 .
O8 K2 C24 K1 -71.1(4) . .
O10 K2 C24 K1 60.1(4) . .
O9 K2 C24 K1 -7.1(5) . .
O9 K2 C24 K1 119.0(3) 8_575 .
O7 K2 C24 K1 -128.8(3) . .
C28 K2 C24 K1 -70.4(7) 8_575 .
C28 K2 C24 K1 -55.3(3) . .
C24 K2 C24 K1 -37.9(3) 8_575 .
C27 K2 C24 K1 69.1(7) 8_575 .
C27 K2 C24 K1 -18.3(3) . .
O5 K1 C24 C25 63.4(3) . .
O5 K1 C24 C25 -58.6(2) 8_575 .
O3 K1 C24 C25 -176.1(2) . .
O4 K1 C24 C25 -117.2(2) 8_575 .
O4 K1 C24 C25 131.9(2) . .
O6 K1 C24 C25 -5.8(2) . .
C26 K1 C24 C25 36.86(9) . .
C26 K1 C24 C25 20.2(4) 8_575 .
C27 K1 C24 C25 76.05(12) . .
C27 K1 C24 C25 -12.8(8) 8_575 .
C25 K1 C24 C25 58.0(2) 8_575 .
O5 K1 C24 C28 -49.5(3) . .
O5 K1 C24 C28 -171.5(3) 8_575 .
O3 K1 C24 C28 71.0(2) . .
O4 K1 C24 C28 129.9(3) 8_575 .
O4 K1 C24 C28 19.0(3) . .
O6 K1 C24 C28 -118.7(3) . .
C26 K1 C24 C28 -76.04(17) . .
C26 K1 C24 C28 -92.7(4) 8_575 .
C27 K1 C24 C28 -36.85(10) . .
C27 K1 C24 C28 -125.7(8) 8_575 .
C25 K1 C24 C28 -54.9(2) 8_575 .
C25 K1 C24 C28 -112.91(14) . .
O5 K1 C24 K2 5.8(5) . .
O5 K1 C24 K2 -116.2(3) 8_575 .
O3 K1 C24 K2 126.3(3) . .
O4 K1 C24 K2 -174.8(4) 8_575 .
O4 K1 C24 K2 74.3(4) . .
O6 K1 C24 K2 -63.4(4) . .
C26 K1 C24 K2 -20.8(3) . .
C26 K1 C24 K2 -37.4(4) 8_575 .
C27 K1 C24 K2 18.4(3) . .
C27 K1 C24 K2 -70.4(7) 8_575 .
C25 K1 C24 K2 0.3(3) 8_575 .
C25 K1 C24 K2 -57.6(3) . .
C28 C24 C25 C26 0.0 . .
K2 C24 C25 C26 70.6(4) . .
K1 C24 C25 C26 -70.1(4) . .
C28 C24 C25 K2 -70.6(4) . .
K1 C24 C25 K2 -140.7(2) . .
C28 C24 C25 K1 70.1(4) . .
K2 C24 C25 K1 140.7(2) . .
C27 C26 C25 C24 0.0 . .
K1 C26 C25 C24 71.3(3) . .
K2 C26 C25 C24 -69.9(3) . .
C27 C26 C25 K2 69.9(3) . .
K1 C26 C25 K2 141.3(3) . .
C27 C26 C25 K1 -71.3(3) . .
K2 C26 C25 K1 -141.3(3) . .
O8 K2 C25 C24 -59.6(2) 8_575 .
O8 K2 C25 C24 63.0(3) . .
O10 K2 C25 C24 -177.2(2) . .
O9 K2 C25 C24 130.6(2) . .
O9 K2 C25 C24 -117.9(2) 8_575 .
O7 K2 C25 C24 -6.8(2) . .
C28 K2 C25 C24 19.2(4) 8_575 .
C28 K2 C25 C24 36.99(8) . .
C24 K2 C25 C24 56.9(2) 8_575 .
C27 K2 C25 C24 -12.7(9) 8_575 .
C27 K2 C25 C24 76.12(13) . .
O8 K2 C25 C26 -172.4(3) 8_575 .
O8 K2 C25 C26 -49.8(3) . .
O10 K2 C25 C26 70.0(2) . .
O9 K2 C25 C26 17.8(3) . .
O9 K2 C25 C26 129.3(3) 8_575 .
O7 K2 C25 C26 -119.6(3) . .
C28 K2 C25 C26 -93.6(4) 8_575 .
C28 K2 C25 C26 -75.82(16) . .
C24 K2 C25 C26 -112.81(15) . .
C24 K2 C25 C26 -55.9(2) 8_575 .
C27 K2 C25 C26 -125.5(9) 8_575 .
C27 K2 C25 C26 -36.69(9) . .
O8 K2 C25 K1 -116.9(3) 8_575 .
O8 K2 C25 K1 5.7(5) . .
O10 K2 C25 K1 125.6(3) . .
O9 K2 C25 K1 73.4(4) . .
O9 K2 C25 K1 -175.2(4) 8_575 .
O7 K2 C25 K1 -64.0(4) . .
C28 K2 C25 K1 -38.0(4) 8_575 .
C28 K2 C25 K1 -20.3(3) . .
C24 K2 C25 K1 -57.3(3) . .
C24 K2 C25 K1 -0.3(3) 8_575 .
C27 K2 C25 K1 -70.0(8) 8_575 .
C27 K2 C25 K1 18.9(3) . .
O5 K1 C25 C24 -128.3(2) . .
O5 K1 C25 C24 119.1(2) 8_575 .
O3 K1 C25 C24 4.2(2) . .
O4 K1 C25 C24 62.9(2) 8_575 .
O4 K1 C25 C24 -62.6(3) . .
O6 K1 C25 C24 175.0(2) . .
C26 K1 C25 C24 -112.60(14) . .
C26 K1 C25 C24 -127.0(5) 8_575 .
C27 K1 C25 C24 -75.52(13) . .
C27 K1 C25 C24 13.5(9) 8_575 .
C25 K1 C25 C24 -93.86(14) 8_575 .
O5 K1 C25 C26 -15.7(3) . .
O5 K1 C25 C26 -128.3(3) 8_575 .
O3 K1 C25 C26 116.8(2) . .
O4 K1 C25 C26 175.5(2) 8_575 .
O4 K1 C25 C26 50.0(3) . .
O6 K1 C25 C26 -72.4(2) . .
C26 K1 C25 C26 -14.4(5) 8_575 .
C27 K1 C25 C26 37.08(9) . .
C27 K1 C25 C26 126.1(9) 8_575 .
C25 K1 C25 C26 18.7 8_575 .
O5 K1 C25 K2 -71.7(4) . .
O5 K1 C25 K2 175.8(4) 8_575 .
O3 K1 C25 K2 60.8(4) . .
O4 K1 C25 K2 119.5(3) 8_575 .
O4 K1 C25 K2 -6.0(5) . .
O6 K1 C25 K2 -128.4(3) . .
C26 K1 C25 K2 -56.0(3) . .
C26 K1 C25 K2 -70.4(7) 8_575 .
C27 K1 C25 K2 -18.9(3) . .
C27 K1 C25 K2 70.2(8) 8_575 .
C25 K1 C25 K2 -37.2(3) 8_575 .
C2 C1 O1 Er1 -60.5(5) 8_565 .
C2 C1 O1 Er1 60.5(5) . .
C3 C1 O1 Er1 180.000(16) . .
O2 Er1 O1 C1 180.00(3) . .
C11 Er1 O1 C1 40.61(16) . .
C11 Er1 O1 C1 -40.61(16) 8_565 .
C10 Er1 O1 C1 54.2(3) . .
C10 Er1 O1 C1 -54.2(3) 8_565 .
C7 Er1 O1 C1 62.49(16) . .
C7 Er1 O1 C1 -62.49(15) 8_565 .
C9 Er1 O1 C1 90.4(2) . .
C9 Er1 O1 C1 -90.4(2) 8_565 .
C8 Er1 O1 C1 89.41(15) . .
C8 Er1 O1 C1 -89.41(15) 8_565 .
C6 C4 O2 Er1 110.2(9) 8_565 .
C6 C4 O2 Er1 -110.2(9) . .
C5 C4 O2 Er1 0.000(5) . .
O1 Er1 O2 C4 0.000(9) . .
C11 Er1 O2 C4 122.2(3) . .
C11 Er1 O2 C4 -122.2(3) 8_565 .
C10 Er1 O2 C4 141.05(16) . .
C10 Er1 O2 C4 -141.05(16) 8_565 .
C7 Er1 O2 C4 89.59(18) . .
C7 Er1 O2 C4 -89.59(18) 8_565 .
C9 Er1 O2 C4 123.82(17) . .
C9 Er1 O2 C4 -123.82(17) 8_565 .
C8 Er1 O2 C4 95.32(15) . .
C8 Er1 O2 C4 -95.32(15) 8_565 .
C13 C12 O3 C12 -179.5(4) . 8_575
C13 C12 O3 K1 35.3(6) . .
O5 K1 O3 C12 -143.6(4) . 8_575
O5 K1 O3 C12 0.8(5) 8_575 8_575
O4 K1 O3 C12 3.8(4) 8_575 8_575
O4 K1 O3 C12 -146.6(5) . 8_575
O6 K1 O3 C12 -71.4(4) . 8_575
C26 K1 O3 C12 115.9(4) . 8_575
C26 K1 O3 C12 101.3(4) 8_575 8_575
C27 K1 O3 C12 131.5(4) . 8_575
C27 K1 O3 C12 85.7(4) 8_575 8_575
C25 K1 O3 C12 129.3(4) 8_575 8_575
C25 K1 O3 C12 87.8(4) . 8_575
O5 K1 O3 C12 -0.8(5) . .
O5 K1 O3 C12 143.6(4) 8_575 .
O4 K1 O3 C12 146.6(5) 8_575 .
O4 K1 O3 C12 -3.8(4) . .
O6 K1 O3 C12 71.4(4) . .
C26 K1 O3 C12 -101.3(4) . .
C26 K1 O3 C12 -115.9(4) 8_575 .
C27 K1 O3 C12 -85.7(4) . .
C27 K1 O3 C12 -131.5(4) 8_575 .
C25 K1 O3 C12 -87.8(4) 8_575 .
C25 K1 O3 C12 -129.3(4) . .
C12 C13 O4 C14 177.5(5) . .
C12 C13 O4 K1 62.9(5) . .
C15 C14 O4 C13 178.6(6) . .
C15 C14 O4 K1 -65.1(6) . .
O5 K1 O4 C13 152.9(4) . .
O5 K1 O4 C13 -120.9(4) 8_575 .
O3 K1 O4 C13 -30.2(4) . .
O4 K1 O4 C13 -57.1(4) 8_575 .
O6 K1 O4 C13 177.6(3) . .
C26 K1 O4 C13 84.3(4) . .
C26 K1 O4 C13 79.1(4) 8_575 .
C27 K1 O4 C13 71.5(4) . .
C27 K1 O4 C13 46.6(4) 8_575 .
C25 K1 O4 C13 81.5(4) 8_575 .
C25 K1 O4 C13 62.6(4) . .
O5 K1 O4 C14 34.0(3) . .
O5 K1 O4 C14 120.2(4) 8_575 .
O3 K1 O4 C14 -149.1(4) . .
O4 K1 O4 C14 -176.0(3) 8_575 .
O6 K1 O4 C14 58.7(4) . .
C26 K1 O4 C14 -34.6(4) . .
C26 K1 O4 C14 -39.8(4) 8_575 .
C27 K1 O4 C14 -47.4(4) . .
C27 K1 O4 C14 -72.3(4) 8_575 .
C25 K1 O4 C14 -37.4(4) 8_575 .
C25 K1 O4 C14 -56.3(4) . .
C14 C15 O5 C16 171.8(5) . .
C14 C15 O5 K1 -27.7(7) . .
C17 C16 O5 C15 -173.3(5) . .
C17 C16 O5 K1 26.8(6) . .
O5 K1 O5 C15 -151.1(4) 8_575 .
O3 K1 O5 C15 -5.9(5) . .
O4 K1 O5 C15 -80.2(5) 8_575 .
O4 K1 O5 C15 -2.9(4) . .
O6 K1 O5 C15 -155.4(5) . .
C26 K1 O5 C15 116.6(4) . .
C26 K1 O5 C15 123.3(4) 8_575 .
C27 K1 O5 C15 89.7(4) . .
C27 K1 O5 C15 114.2(4) 8_575 .
C25 K1 O5 C15 102.5(4) 8_575 .
C25 K1 O5 C15 123.6(4) . .
O5 K1 O5 C16 7.3(5) 8_575 .
O3 K1 O5 C16 152.4(4) . .
O4 K1 O5 C16 78.1(5) 8_575 .
O4 K1 O5 C16 155.4(5) . .
O6 K1 O5 C16 2.9(4) . .
C26 K1 O5 C16 -85.1(4) . .
C26 K1 O5 C16 -78.4(4) 8_575 .
C27 K1 O5 C16 -112.0(5) . .
C27 K1 O5 C16 -87.5(5) 8_575 .
C25 K1 O5 C16 -99.1(5) 8_575 .
C25 K1 O5 C16 -78.1(5) . .
C16 C17 O6 C17 177.9(4) . 8_575
C16 C17 O6 K1 64.3(5) . .
O5 K1 O6 C17 -33.2(3) . .
O5 K1 O6 C17 151.5(4) 8_575 .
O3 K1 O6 C17 -120.9(4) . .
O4 K1 O6 C17 176.6(3) 8_575 .
O4 K1 O6 C17 -58.3(4) . .
C26 K1 O6 C17 52.9(4) . .
C26 K1 O6 C17 65.4(4) 8_575 .
C27 K1 O6 C17 35.6(4) . .
C27 K1 O6 C17 82.7(4) 8_575 .
C25 K1 O6 C17 39.9(4) 8_575 .
C25 K1 O6 C17 78.3(4) . .
O5 K1 O6 C17 -151.5(4) . 8_575
O5 K1 O6 C17 33.2(3) 8_575 8_575
O3 K1 O6 C17 120.9(4) . 8_575
O4 K1 O6 C17 58.3(4) 8_575 8_575
O4 K1 O6 C17 -176.6(3) . 8_575
C26 K1 O6 C17 -65.4(4) . 8_575
C26 K1 O6 C17 -52.9(4) 8_575 8_575
C27 K1 O6 C17 -82.7(4) . 8_575
C27 K1 O6 C17 -35.6(4) 8_575 8_575
C25 K1 O6 C17 -78.3(4) 8_575 8_575
C25 K1 O6 C17 -39.9(4) . 8_575
C19 C18 O7 C18 -178.9(4) . 8_575
C19 C18 O7 K2 62.6(5) . .
O8 K2 O7 C18 30.1(4) 8_575 8_575
O8 K2 O7 C18 -152.2(4) . 8_575
O10 K2 O7 C18 118.9(4) . 8_575
O9 K2 O7 C18 -177.8(4) . 8_575
O9 K2 O7 C18 55.6(4) 8_575 8_575
C28 K2 O7 C18 -54.4(4) 8_575 8_575
C28 K2 O7 C18 -67.8(4) . 8_575
C24 K2 O7 C18 -41.9(4) . 8_575
C24 K2 O7 C18 -80.2(4) 8_575 8_575
C27 K2 O7 C18 -37.5(4) 8_575 8_575
C27 K2 O7 C18 -84.7(4) . 8_575
O8 K2 O7 C18 152.2(4) 8_575 .
O8 K2 O7 C18 -30.1(4) . .
O10 K2 O7 C18 -118.9(4) . .
O9 K2 O7 C18 -55.6(4) . .
O9 K2 O7 C18 177.8(4) 8_575 .
C28 K2 O7 C18 67.8(4) 8_575 .
C28 K2 O7 C18 54.4(4) . .
C24 K2 O7 C18 80.2(4) . .
C24 K2 O7 C18 41.9(4) 8_575 .
C27 K2 O7 C18 84.7(4) 8_575 .
C27 K2 O7 C18 37.5(4) . .
C21 C20 O8 C19 178.7(6) . .
C21 C20 O8 K2 -30.6(7) . .
C18 C19 O8 C20 -174.3(5) . .
C18 C19 O8 K2 34.8(7) . .
O8 K2 O8 C20 -150.2(4) 8_575 .
O10 K2 O8 C20 -2.1(5) . .
O9 K2 O8 C20 -0.4(4) . .
O9 K2 O8 C20 -76.9(6) 8_575 .
O7 K2 O8 C20 -152.4(5) . .
C28 K2 O8 C20 126.0(5) 8_575 .
C28 K2 O8 C20 119.0(5) . .
C24 K2 O8 C20 126.2(5) . .
C24 K2 O8 C20 105.7(5) 8_575 .
C27 K2 O8 C20 115.9(5) 8_575 .
C27 K2 O8 C20 91.9(5) . .
O8 K2 O8 C19 -1.2(5) 8_575 .
O10 K2 O8 C19 146.8(4) . .
O9 K2 O8 C19 148.6(5) . .
O9 K2 O8 C19 72.1(6) 8_575 .
O7 K2 O8 C19 -3.4(4) . .
C28 K2 O8 C19 -85.0(5) 8_575 .
C28 K2 O8 C19 -92.0(5) . .
C24 K2 O8 C19 -84.9(5) . .
C24 K2 O8 C19 -105.3(5) 8_575 .
C27 K2 O8 C19 -95.2(5) 8_575 .
C27 K2 O8 C19 -119.1(5) . .
C23 C22 O9 C21 178.1(5) . .
C23 C22 O9 K2 60.7(5) . .
C20 C21 O9 C22 176.8(5) . .
C20 C21 O9 K2 -64.8(5) . .
O8 K2 O9 C22 -117.6(4) 8_575 .
O8 K2 O9 C22 154.0(4) . .
O10 K2 O9 C22 -27.8(4) . .
O9 K2 O9 C22 -54.1(4) 8_575 .
O7 K2 O9 C22 179.6(4) . .
C28 K2 O9 C22 81.2(4) 8_575 .
C28 K2 O9 C22 86.8(4) . .
C24 K2 O9 C22 65.7(5) . .
C24 K2 O9 C22 84.3(4) 8_575 .
C27 K2 O9 C22 48.7(4) 8_575 .
C27 K2 O9 C22 73.5(4) . .
O8 K2 O9 C21 121.2(4) 8_575 .
O8 K2 O9 C21 32.8(4) . .
O10 K2 O9 C21 -149.0(4) . .
O9 K2 O9 C21 -175.3(3) 8_575 .
O7 K2 O9 C21 58.4(4) . .
C28 K2 O9 C21 -40.0(4) 8_575 .
C28 K2 O9 C21 -34.4(4) . .
C24 K2 O9 C21 -55.5(4) . .
C24 K2 O9 C21 -36.9(4) 8_575 .
C27 K2 O9 C21 -72.5(4) 8_575 .
C27 K2 O9 C21 -47.7(4) . .
C22 C23 O10 C23 179.2(4) . 8_575
C22 C23 O10 K2 39.1(6) . .
O8 K2 O10 C23 143.0(4) 8_575 .
O8 K2 O10 C23 -5.0(5) . .
O9 K2 O10 C23 -6.7(4) . .
O9 K2 O10 C23 144.7(5) 8_575 .
O7 K2 O10 C23 69.0(4) . .
C28 K2 O10 C23 -118.8(5) 8_575 .
C28 K2 O10 C23 -103.2(5) . .
C24 K2 O10 C23 -131.7(4) . .
C24 K2 O10 C23 -90.3(5) 8_575 .
C27 K2 O10 C23 -133.9(4) 8_575 .
C27 K2 O10 C23 -88.1(5) . .
O8 K2 O10 C23 5.0(5) 8_575 8_575
O8 K2 O10 C23 -143.0(4) . 8_575
O9 K2 O10 C23 -144.7(5) . 8_575
O9 K2 O10 C23 6.7(4) 8_575 8_575
O7 K2 O10 C23 -69.0(4) . 8_575
C28 K2 O10 C23 103.2(5) 8_575 8_575
C28 K2 O10 C23 118.8(5) . 8_575
C24 K2 O10 C23 90.3(5) . 8_575
C24 K2 O10 C23 131.7(4) 8_575 8_575
C27 K2 O10 C23 88.1(5) 8_575 8_575
C27 K2 O10 C23 133.9(4) . 8_575
